data_4341963
loop_
_publ_author_name
'Wilson, Justin J.'
'Birnbaum, Eva R.'
'Batista, Enrique R.'
'Martin, Richard L.'
'John, Kevin D.'

_publ_section_title
;
 Synthesis and Characterization of Nitrogen-Rich Macrocyclic Ligands and
 an Investigation of Their Coordination Chemistry with Lanthanum(III).
;
_journal_issue 1
_journal_name_full 'Inorganic chemistry'
_journal_page_first 97
_journal_page_last 109
_journal_paper_doi 10.1021/ic501843c
_journal_volume 54
_journal_year 2015
_chemical_formula_sum 'C41 H51 F9 La N10 O9.5 S3'
_chemical_formula_weight 1242.01
_chemical_name_systematic
; 
 ? 
;
_space_group_IT_number 60
_symmetry_cell_setting orthorhombic
_symmetry_space_group_name_Hall '-P 2n 2ab'
_symmetry_space_group_name_H-M 'P b c n'
_atom_sites_solution_hydrogens geom
_atom_sites_solution_primary direct
_atom_sites_solution_secondary difmap
_audit_creation_method SHELXL-97
_cell_angle_alpha 90.00
_cell_angle_beta 90.00
_cell_angle_gamma 90.00
_cell_formula_units_Z 8
_cell_length_a 34.084(5)
_cell_length_b 13.3725(19)
_cell_length_c 21.967(3)
_cell_measurement_reflns_used 9898
_cell_measurement_temperature 140(2)
_cell_measurement_theta_max 27.18
_cell_measurement_theta_min 2.35
_cell_volume 10012(2)
_computing_cell_refinement 'Bruker SAINT'
_computing_data_collection 'APEX II, v. 7.0 (Bruker AXS, 2009)'
_computing_data_reduction 'Bruker SAINT'
_computing_molecular_graphics 'Bruker SHELXTL'
_computing_publication_material 'Bruker SHELXTL'
_computing_structure_refinement 'SHELXL-97 (Sheldrick, 2008)'
_computing_structure_solution 'SHELXS-97 (Sheldrick, 2008)'
_diffrn_ambient_temperature 140(2)
_diffrn_measured_fraction_theta_full 0.998
_diffrn_measured_fraction_theta_max 0.998
_diffrn_measurement_device_type 'Bruker D8 with APEXII CCD'
_diffrn_measurement_method '\w scans'
_diffrn_radiation_monochromator graphite
_diffrn_radiation_source 'fine-focus sealed tube'
_diffrn_radiation_type MoK\a
_diffrn_radiation_wavelength 0.71073
_diffrn_reflns_av_R_equivalents 0.0347
_diffrn_reflns_av_sigmaI/netI 0.0181
_diffrn_reflns_limit_h_max 43
_diffrn_reflns_limit_h_min -43
_diffrn_reflns_limit_k_max 17
_diffrn_reflns_limit_k_min -17
_diffrn_reflns_limit_l_max 27
_diffrn_reflns_limit_l_min -28
_diffrn_reflns_number 106007
_diffrn_reflns_theta_full 27.24
_diffrn_reflns_theta_max 27.24
_diffrn_reflns_theta_min 1.85
_exptl_absorpt_coefficient_mu 1.076
_exptl_absorpt_correction_T_max 0.9482
_exptl_absorpt_correction_T_min 0.5414
_exptl_absorpt_correction_type multi-scan
_exptl_absorpt_process_details 'SADABS v. 2.03 (Sheldrick, 2008)'
_exptl_crystal_colour colorless
_exptl_crystal_density_diffrn 1.648
_exptl_crystal_density_meas ?
_exptl_crystal_density_method 'not measured'
_exptl_crystal_description rod
_exptl_crystal_F_000 5032
_exptl_crystal_size_max 0.65
_exptl_crystal_size_mid 0.10
_exptl_crystal_size_min 0.05
_refine_diff_density_max 1.436
_refine_diff_density_min -0.843
_refine_diff_density_rms 0.082
_refine_ls_extinction_method none
_refine_ls_goodness_of_fit_ref 1.051
_refine_ls_hydrogen_treatment constr
_refine_ls_matrix_type full
_refine_ls_number_parameters 675
_refine_ls_number_reflns 11193
_refine_ls_number_restraints 38
_refine_ls_restrained_S_all 1.053
_refine_ls_R_factor_all 0.0403
_refine_ls_R_factor_gt 0.0317
_refine_ls_shift/su_max 0.002
_refine_ls_shift/su_mean 0.000
_refine_ls_structure_factor_coef Fsqd
_refine_ls_weighting_details 'calc w=1/[\s^2^(Fo^2^)+(0.0276P)^2^+24.8995P] where P=(Fo^2^+2Fc^2^)/3'
_refine_ls_weighting_scheme calc
_refine_ls_wR_factor_gt 0.0734
_refine_ls_wR_factor_ref 0.0775
_reflns_number_gt 9584
_reflns_number_total 11193
_reflns_threshold_expression >2sigma(I)
_cod_data_source_file ic501843c_si_002.cif
_cod_data_source_block Compound_1
_cod_depositor_comments
;
The following automatic conversions were performed:

'_symmetry_cell_setting' value 'Orthorhombic' changed to
'orthorhombic' according to
/home/saulius/struct/COD-crude-data--automatic-downloads/rss-feeds/ACS/lib/dictionaries/cif_core.dic
dictionary named 'cif_core.dic' version 2.4.2 from 2011-04-26.

Automatic conversion script
Id: cif_fix_values 2935 2014-11-11 08:27:57Z andrius 

The following automatic conversions were performed:

'_exptl_crystal_density_meas' value 'not measured' was changed to '?'
- the value is perceived as not measured.

Automatic conversion script
Id: cif_fix_values 3008 2015-01-20 13:52:24Z robertas 

 Adding full bibliography for 4341960--4341964.cif.
;
_cod_original_sg_symbol_H-M Pbcn
_cod_original_formula_sum 'C41 H51 F9 La N10 O9.50 S3'
_cod_database_code 4341963

loop_
_symmetry_equiv_pos_as_xyz
'x, y, z'
'-x+1/2, -y+1/2, z+1/2'
'-x, y, -z+1/2'
'x+1/2, -y+1/2, -z'
'-x, -y, -z'
'x-1/2, y-1/2, -z-1/2'
'x, -y, z-1/2'
'-x-1/2, y-1/2, z'

loop_
_atom_site_label
_atom_site_type_symbol
_atom_site_fract_x
_atom_site_fract_y
_atom_site_fract_z
_atom_site_U_iso_or_equiv
_atom_site_adp_type
_atom_site_occupancy
_atom_site_symmetry_multiplicity
_atom_site_calc_flag
_atom_site_refinement_flags
_atom_site_disorder_assembly
_atom_site_disorder_group
La1 La 0.125667(4) 0.777505(10) 0.424495(6) 0.01119(4) Uani 1 1 d . . .
S1 S 0.011242(18) 0.77443(5) 0.40699(3) 0.01807(13) Uani 1 1 d . . .
O1 O 0.05137(5) 0.78413(14) 0.43046(8) 0.0177(4) Uani 1 1 d . . .
N3 N 0.17694(6) 0.68208(16) 0.49938(10) 0.0148(4) Uani 1 1 d . . .
N5 N 0.10148(7) 0.94301(16) 0.36623(10) 0.0190(5) Uani 1 1 d . . .
N7 N 0.10043(6) 0.61587(16) 0.48914(10) 0.0176(4) Uani 1 1 d . . .
O2 O 0.00022(6) 0.67299(15) 0.39386(9) 0.0247(4) Uani 1 1 d . . .
N8 N 0.09896(6) 0.68877(18) 0.32265(10) 0.0190(5) Uani 1 1 d . . .
N2 N 0.17870(6) 0.90219(16) 0.47779(10) 0.0165(4) Uani 1 1 d . . .
N1 N 0.17523(6) 0.86565(17) 0.34432(10) 0.0175(5) Uani 1 1 d . . .
N4 N 0.17280(6) 0.64620(16) 0.36613(10) 0.0162(4) Uani 1 1 d . . .
N6 N 0.10504(6) 0.87560(18) 0.52674(10) 0.0194(5) Uani 1 1 d . . .
O3 O 0.00074(6) 0.84879(16) 0.36302(9) 0.0270(5) Uani 1 1 d . . .
S2 S 0.23427(2) 0.93625(5) 0.14494(3) 0.02136(14) Uani 1 1 d . . .
O6 O 0.25064(7) 0.95883(17) 0.08607(9) 0.0312(5) Uani 1 1 d . . .
O5 O 0.19609(6) 0.97813(17) 0.15624(10) 0.0308(5) Uani 1 1 d . . .
O4 O 0.23984(7) 0.83470(16) 0.16495(11) 0.0365(6) Uani 1 1 d . . .
F1 F -0.00962(5) 0.74683(14) 0.52061(8) 0.0315(4) Uani 1 1 d . . .
F2 F -0.01222(5) 0.90020(14) 0.49113(9) 0.0348(4) Uani 1 1 d . . .
F4 F 0.26297(6) 1.10476(13) 0.18667(9) 0.0382(5) Uani 1 1 d . . .
F3 F -0.05622(5) 0.79492(15) 0.46123(9) 0.0360(4) Uani 1 1 d . . .
C2 C 0.11773(8) 0.9641(2) 0.31182(12) 0.0208(6) Uani 1 1 d . . .
C8 C 0.12281(8) 0.9633(2) 0.53890(12) 0.0207(5) Uani 1 1 d . . .
F5 F 0.25756(6) 0.98915(17) 0.25393(8) 0.0451(5) Uani 1 1 d . . .
C14 C 0.11948(7) 0.5924(2) 0.54100(12) 0.0168(5) Uani 1 1 d . . .
C15 C 0.10724(8) 0.5172(2) 0.57952(13) 0.0224(6) Uani 1 1 d . . .
H15 H 0.1212 0.5035 0.6160 0.027 Uiso 1 1 calc R . .
F6 F 0.30383(6) 0.98263(16) 0.18813(9) 0.0405(5) Uani 1 1 d . . .
C20 C 0.11262(8) 0.5966(2) 0.31098(12) 0.0197(5) Uani 1 1 d . . .
C24 C 0.06940(8) 0.7235(2) 0.28769(12) 0.0230(6) Uani 1 1 d . . .
H24 H 0.0601 0.7894 0.2948 0.028 Uiso 1 1 calc R . .
C13 C 0.15563(7) 0.6531(2) 0.55518(11) 0.0165(5) Uani 1 1 d . . .
H13A H 0.1479 0.7142 0.5777 0.020 Uiso 1 1 calc R . .
H13B H 0.1733 0.6136 0.5817 0.020 Uiso 1 1 calc R . .
C29 C 0.19231(8) 0.58920(19) 0.46988(12) 0.0178(5) Uani 1 1 d . . .
H29A H 0.1716 0.5372 0.4704 0.021 Uiso 1 1 calc R . .
H29B H 0.2149 0.5638 0.4937 0.021 Uiso 1 1 calc R . .
C6 C 0.07172(8) 1.0010(2) 0.38557(14) 0.0249(6) Uani 1 1 d . . .
H6 H 0.0599 0.9865 0.4237 0.030 Uiso 1 1 calc R . .
C32 C 0.20616(8) 0.7956(2) 0.32249(13) 0.0214(6) Uani 1 1 d . . .
H32A H 0.2273 0.7917 0.3533 0.026 Uiso 1 1 calc R . .
H32B H 0.2177 0.8222 0.2845 0.026 Uiso 1 1 calc R . .
C31 C 0.19039(8) 0.6915(2) 0.31068(12) 0.0203(6) Uani 1 1 d . . .
H31A H 0.1703 0.6948 0.2782 0.024 Uiso 1 1 calc R . .
H31B H 0.2120 0.6483 0.2960 0.024 Uiso 1 1 calc R . .
C30 C 0.20504(8) 0.6072(2) 0.40530(12) 0.0198(5) Uani 1 1 d . . .
H30A H 0.2270 0.6558 0.4052 0.024 Uiso 1 1 calc R . .
H30B H 0.2149 0.5438 0.3878 0.024 Uiso 1 1 calc R . .
C25 C 0.19435(8) 0.9556(2) 0.37186(13) 0.0231(6) Uani 1 1 d . . .
H25A H 0.1750 1.0108 0.3739 0.028 Uiso 1 1 calc R . .
H25B H 0.2162 0.9774 0.3453 0.028 Uiso 1 1 calc R . .
C26 C 0.20996(8) 0.9353(2) 0.43485(13) 0.0234(6) Uani 1 1 d . . .
H26A H 0.2304 0.8828 0.4325 0.028 Uiso 1 1 calc R . .
H26B H 0.2224 0.9968 0.4509 0.028 Uiso 1 1 calc R . .
C18 C 0.06845(8) 0.5614(2) 0.47495(13) 0.0213(6) Uani 1 1 d . . .
H18 H 0.0547 0.5765 0.4384 0.026 Uiso 1 1 calc R . .
C9 C 0.10989(9) 1.0259(2) 0.58530(14) 0.0297(7) Uani 1 1 d . . .
H9 H 0.1230 1.0873 0.5932 0.036 Uiso 1 1 calc R . .
C28 C 0.21054(7) 0.7473(2) 0.51693(13) 0.0181(5) Uani 1 1 d . . .
H28A H 0.2299 0.7484 0.4833 0.022 Uiso 1 1 calc R . .
H28B H 0.2236 0.7186 0.5532 0.022 Uiso 1 1 calc R . .
C27 C 0.19785(8) 0.8530(2) 0.53095(12) 0.0180(5) Uani 1 1 d . . .
H27A H 0.1793 0.8521 0.5656 0.022 Uiso 1 1 calc R . .
H27B H 0.2211 0.8926 0.5433 0.022 Uiso 1 1 calc R . .
C1 C 0.15149(8) 0.8994(2) 0.29160(12) 0.0216(6) Uani 1 1 d . . .
H1A H 0.1412 0.8403 0.2696 0.026 Uiso 1 1 calc R . .
H1B H 0.1683 0.9376 0.2632 0.026 Uiso 1 1 calc R . .
C7 C 0.15726(8) 0.9914(2) 0.49984(13) 0.0209(6) Uani 1 1 d . . .
H7A H 0.1479 1.0307 0.4645 0.025 Uiso 1 1 calc R . .
H7B H 0.1754 1.0340 0.5237 0.025 Uiso 1 1 calc R . .
C19 C 0.14720(8) 0.5616(2) 0.34790(13) 0.0206(6) Uani 1 1 d . . .
H19A H 0.1377 0.5268 0.3848 0.025 Uiso 1 1 calc R . .
H19B H 0.1627 0.5132 0.3237 0.025 Uiso 1 1 calc R . .
C3 C 0.10453(10) 1.0416(2) 0.27582(14) 0.0311(7) Uani 1 1 d . . .
H3 H 0.1162 1.0539 0.2373 0.037 Uiso 1 1 calc R . .
C17 C 0.05467(8) 0.4843(2) 0.51114(14) 0.0242(6) Uani 1 1 d . . .
H17 H 0.0321 0.4474 0.4995 0.029 Uiso 1 1 calc R . .
C22 C 0.06504(9) 0.5715(3) 0.23285(13) 0.0327(7) Uani 1 1 d . . .
H22 H 0.0527 0.5302 0.2033 0.039 Uiso 1 1 calc R . .
C16 C 0.07427(9) 0.4620(2) 0.56439(14) 0.0251(6) Uani 1 1 d . . .
H16 H 0.0653 0.4098 0.5902 0.030 Uiso 1 1 calc R . .
C21 C 0.09611(9) 0.5354(2) 0.26687(13) 0.0283(7) Uani 1 1 d . . .
H21 H 0.1060 0.4699 0.2602 0.034 Uiso 1 1 calc R . .
C10 C 0.07795(9) 0.9980(3) 0.61964(14) 0.0356(8) Uani 1 1 d . . .
H10 H 0.0682 1.0409 0.6506 0.043 Uiso 1 1 calc R . .
C34 C 0.26624(9) 1.0067(2) 0.19572(13) 0.0257(6) Uani 1 1 d . . .
C23 C 0.05215(8) 0.6680(3) 0.24227(13) 0.0304(7) Uani 1 1 d . . .
H23 H 0.0318 0.6956 0.2179 0.036 Uiso 1 1 calc R . .
C33 C -0.01817(8) 0.8061(2) 0.47362(14) 0.0235(6) Uani 1 1 d . . .
C12 C 0.07450(8) 0.8482(2) 0.56198(13) 0.0258(6) Uani 1 1 d . . .
H12 H 0.0622 0.7856 0.5544 0.031 Uiso 1 1 calc R . .
C11 C 0.06027(9) 0.9070(3) 0.60856(14) 0.0336(8) Uani 1 1 d . . .
H11 H 0.0387 0.8853 0.6326 0.040 Uiso 1 1 calc R . .
C5 C 0.05760(10) 1.0807(2) 0.35231(16) 0.0355(8) Uani 1 1 d . . .
H5 H 0.0369 1.1210 0.3676 0.043 Uiso 1 1 calc R . .
S3 S 0.31478(2) 0.76434(7) 0.39438(4) 0.03515(19) Uani 1 1 d . . .
F7 F 0.38087(7) 0.71367(19) 0.44559(16) 0.0765(9) Uani 1 1 d . . .
F8 F 0.36628(8) 0.8647(2) 0.45662(14) 0.0712(8) Uani 1 1 d . . .
F9 F 0.38681(7) 0.8194(2) 0.37176(14) 0.0767(9) Uani 1 1 d . . .
C35 C 0.36487(9) 0.7870(3) 0.41587(19) 0.0394(9) Uani 1 1 d . . .
O7 O 0.29716(9) 0.7229(3) 0.44645(16) 0.0856(13) Uani 1 1 d . . .
C4 C 0.07425(11) 1.1008(3) 0.29629(17) 0.0407(8) Uani 1 1 d . . .
H4 H 0.0649 1.1548 0.2722 0.049 Uiso 1 1 calc R . .
O8 O 0.30242(10) 0.8519(2) 0.3671(2) 0.1031(17) Uani 1 1 d . . .
O9 O 0.32047(14) 0.6840(3) 0.35049(16) 0.0899(13) Uani 1 1 d . . .
N10 N 0.36450(10) 0.2295(3) 0.16989(16) 0.0485(8) Uani 1 1 d . . .
N9 N 0.11148(11) 0.7042(3) 0.69697(15) 0.0488(8) Uani 1 1 d . . .
C38 C 0.34337(9) 0.2129(2) 0.13101(15) 0.0307(7) Uani 1 1 d . . .
C36 C 0.14161(11) 0.7391(3) 0.70262(16) 0.0363(8) Uani 1 1 d . . .
C37 C 0.17995(12) 0.7843(3) 0.70838(18) 0.0452(9) Uani 1 1 d . . .
H37A H 0.1996 0.7412 0.6891 0.068 Uiso 1 1 calc R . .
H37B H 0.1864 0.7926 0.7516 0.068 Uiso 1 1 calc R . .
H37C H 0.1799 0.8499 0.6884 0.068 Uiso 1 1 calc R . .
C39 C 0.31580(12) 0.1922(3) 0.08224(15) 0.0419(9) Uani 1 1 d . . .
H39A H 0.2890 0.2051 0.0965 0.063 Uiso 1 1 calc R . .
H39B H 0.3181 0.1220 0.0699 0.063 Uiso 1 1 calc R . .
H39C H 0.3216 0.2354 0.0474 0.063 Uiso 1 1 calc R . .
O10 O 0.0000 0.3895(3) 0.2500 0.0503(9) Uani 1 2 d SDU . .
C40A C -0.0048(4) 0.3430(7) 0.3099(4) 0.060(3) Uani 0.57(2) 1 d PDU A 1
H40A H -0.0331 0.3350 0.3188 0.072 Uiso 0.57(2) 1 calc PR A 1
H40B H 0.0073 0.2757 0.3094 0.072 Uiso 0.57(2) 1 calc PR A 1
C40B C 0.0171(5) 0.3395(7) 0.2968(4) 0.047(3) Uani 0.43(2) 1 d PDU A 2
H40C H 0.0452 0.3285 0.2879 0.057 Uiso 0.43(2) 1 calc PR A 2
H40D H 0.0044 0.2734 0.3019 0.057 Uiso 0.43(2) 1 calc PR A 2
C41 C 0.01274(16) 0.4009(4) 0.3558(2) 0.0750(16) Uani 1 1 d DU . .
H41A H 0.0109 0.3655 0.3948 0.112 Uiso 1 1 calc R A 1
H41B H -0.0009 0.4653 0.3589 0.112 Uiso 1 1 calc R A 1
H41C H 0.0404 0.4123 0.3458 0.112 Uiso 1 1 calc R A 1

loop_
_atom_site_aniso_label
_atom_site_aniso_U_11
_atom_site_aniso_U_22
_atom_site_aniso_U_33
_atom_site_aniso_U_23
_atom_site_aniso_U_13
_atom_site_aniso_U_12
La1 0.01006(7) 0.01133(7) 0.01219(7) 0.00004(5) 0.00027(5) -0.00083(5)
S1 0.0119(3) 0.0218(3) 0.0205(3) 0.0032(3) -0.0005(2) 0.0001(2)
O1 0.0121(8) 0.0218(9) 0.0192(9) 0.0016(8) -0.0009(7) -0.0003(7)
N3 0.0109(10) 0.0155(10) 0.0179(10) -0.0009(9) -0.0012(8) -0.0014(8)
N5 0.0227(11) 0.0148(11) 0.0194(11) 0.0022(9) 0.0015(9) -0.0006(9)
N7 0.0150(10) 0.0148(11) 0.0228(12) 0.0031(9) -0.0018(9) -0.0021(8)
O2 0.0184(9) 0.0245(10) 0.0312(11) -0.0024(9) -0.0037(8) -0.0031(8)
N8 0.0158(10) 0.0252(12) 0.0162(11) -0.0016(9) -0.0009(9) -0.0020(9)
N2 0.0158(10) 0.0153(10) 0.0183(11) -0.0006(9) 0.0002(9) -0.0015(8)
N1 0.0178(11) 0.0189(11) 0.0158(11) 0.0004(9) 0.0023(9) -0.0030(9)
N4 0.0149(10) 0.0166(11) 0.0172(11) -0.0024(9) -0.0009(8) -0.0004(8)
N6 0.0163(11) 0.0260(12) 0.0161(11) -0.0025(9) 0.0003(9) 0.0021(9)
O3 0.0196(9) 0.0341(11) 0.0271(11) 0.0104(9) -0.0027(8) 0.0022(9)
S2 0.0301(4) 0.0173(3) 0.0167(3) -0.0004(3) -0.0010(3) 0.0014(3)
O6 0.0421(13) 0.0348(12) 0.0166(10) 0.0016(9) 0.0057(9) 0.0147(10)
O5 0.0286(11) 0.0338(12) 0.0301(11) -0.0025(10) 0.0046(9) -0.0010(9)
O4 0.0534(15) 0.0182(11) 0.0379(13) 0.0051(10) -0.0174(11) -0.0041(10)
F1 0.0295(9) 0.0379(10) 0.0271(9) 0.0090(8) 0.0080(7) 0.0003(8)
F2 0.0345(10) 0.0273(9) 0.0427(11) -0.0059(8) 0.0108(8) 0.0031(8)
F4 0.0465(12) 0.0213(9) 0.0469(12) -0.0038(8) 0.0023(9) -0.0086(8)
F3 0.0134(8) 0.0465(12) 0.0482(12) 0.0051(9) 0.0067(8) 0.0030(8)
C2 0.0258(14) 0.0182(13) 0.0184(13) 0.0024(10) -0.0009(11) -0.0044(11)
C8 0.0216(13) 0.0208(13) 0.0198(13) -0.0025(11) -0.0058(11) 0.0053(11)
F5 0.0622(14) 0.0558(13) 0.0172(8) -0.0035(9) 0.0020(9) -0.0311(11)
C14 0.0150(12) 0.0175(12) 0.0180(12) -0.0004(10) 0.0003(10) 0.0010(10)
C15 0.0260(14) 0.0221(14) 0.0191(13) 0.0033(11) 0.0007(11) -0.0003(11)
F6 0.0304(10) 0.0460(12) 0.0450(12) -0.0007(10) -0.0041(9) -0.0032(9)
C20 0.0203(13) 0.0223(14) 0.0164(12) -0.0028(11) 0.0011(10) -0.0058(11)
C24 0.0151(12) 0.0374(16) 0.0165(13) 0.0017(12) 0.0002(10) 0.0010(12)
C13 0.0175(12) 0.0176(12) 0.0144(12) 0.0024(10) -0.0022(10) -0.0010(10)
C29 0.0151(12) 0.0160(12) 0.0221(13) -0.0016(10) -0.0034(10) 0.0047(10)
C6 0.0266(14) 0.0207(14) 0.0275(15) 0.0028(12) 0.0032(12) 0.0040(12)
C32 0.0159(12) 0.0257(15) 0.0226(13) 0.0006(11) 0.0061(11) -0.0021(11)
C31 0.0172(12) 0.0249(14) 0.0188(13) -0.0041(11) 0.0053(10) 0.0024(11)
C30 0.0149(12) 0.0217(13) 0.0229(13) -0.0044(11) -0.0029(10) 0.0044(10)
C25 0.0240(14) 0.0219(14) 0.0233(14) 0.0015(11) 0.0040(11) -0.0119(11)
C26 0.0201(13) 0.0237(14) 0.0263(15) -0.0004(12) 0.0026(11) -0.0109(11)
C18 0.0168(12) 0.0188(13) 0.0285(15) 0.0021(11) -0.0043(11) -0.0015(10)
C9 0.0336(16) 0.0280(16) 0.0275(16) -0.0102(13) -0.0078(13) 0.0139(13)
C28 0.0109(11) 0.0217(13) 0.0216(13) -0.0018(11) -0.0034(10) -0.0024(10)
C27 0.0145(12) 0.0205(13) 0.0191(13) -0.0030(10) -0.0030(10) -0.0025(10)
C1 0.0259(14) 0.0225(14) 0.0165(13) 0.0022(11) 0.0034(11) -0.0045(11)
C7 0.0258(14) 0.0142(12) 0.0228(13) -0.0037(11) -0.0039(11) -0.0012(11)
C19 0.0250(14) 0.0144(12) 0.0223(13) -0.0050(11) -0.0020(11) -0.0013(11)
C3 0.0407(18) 0.0275(16) 0.0252(15) 0.0110(13) -0.0001(13) -0.0015(14)
C17 0.0177(13) 0.0228(14) 0.0320(16) 0.0005(12) 0.0028(11) -0.0046(11)
C22 0.0293(16) 0.050(2) 0.0186(14) -0.0069(14) -0.0030(12) -0.0197(15)
C16 0.0274(15) 0.0195(14) 0.0285(15) 0.0055(12) 0.0069(12) -0.0040(11)
C21 0.0328(16) 0.0301(16) 0.0221(14) -0.0059(12) 0.0019(12) -0.0120(13)
C10 0.0334(17) 0.051(2) 0.0223(15) -0.0127(15) -0.0027(13) 0.0234(16)
C34 0.0322(15) 0.0228(14) 0.0223(14) 0.0002(12) 0.0041(12) -0.0080(13)
C23 0.0171(13) 0.058(2) 0.0161(13) 0.0033(14) -0.0008(11) -0.0078(14)
C33 0.0171(13) 0.0255(15) 0.0280(15) 0.0043(12) 0.0054(11) 0.0004(11)
C12 0.0182(13) 0.0388(17) 0.0203(14) -0.0018(12) 0.0009(11) 0.0018(12)
C11 0.0207(14) 0.059(2) 0.0212(15) -0.0034(15) 0.0025(12) 0.0106(15)
C5 0.0376(18) 0.0268(16) 0.0420(19) 0.0056(14) 0.0024(15) 0.0121(14)
S3 0.0267(4) 0.0436(5) 0.0352(4) 0.0017(4) -0.0048(3) -0.0092(4)
F7 0.0475(14) 0.0506(15) 0.131(3) 0.0389(16) -0.0306(16) -0.0021(12)
F8 0.0682(17) 0.0573(16) 0.088(2) -0.0116(15) -0.0331(15) -0.0175(13)
F9 0.0478(14) 0.082(2) 0.101(2) 0.0253(17) 0.0361(15) -0.0082(14)
C35 0.0205(15) 0.0348(18) 0.063(2) 0.0170(17) 0.0073(15) 0.0030(13)
O7 0.0432(17) 0.155(4) 0.059(2) -0.001(2) 0.0144(15) -0.041(2)
C4 0.049(2) 0.0307(18) 0.042(2) 0.0184(16) -0.0019(16) 0.0099(16)
O8 0.0520(19) 0.0375(17) 0.220(5) 0.022(2) -0.066(3) -0.0078(15)
O9 0.160(4) 0.0479(19) 0.062(2) -0.0183(17) -0.010(2) -0.029(2)
N10 0.0444(18) 0.052(2) 0.0489(19) -0.0067(16) -0.0093(16) 0.0113(16)
N9 0.058(2) 0.0429(19) 0.0456(19) -0.0072(15) 0.0178(16) -0.0082(16)
C38 0.0295(16) 0.0314(17) 0.0311(16) 0.0033(13) 0.0059(14) 0.0077(13)
C36 0.047(2) 0.0287(17) 0.0328(17) -0.0005(14) 0.0168(16) 0.0014(16)
C37 0.053(2) 0.038(2) 0.045(2) 0.0000(17) 0.0128(18) -0.0013(17)
C39 0.051(2) 0.047(2) 0.0282(17) -0.0027(15) -0.0016(16) 0.0081(17)
O10 0.060(2) 0.044(2) 0.046(2) 0.000 0.0130(19) 0.000
C40A 0.052(7) 0.046(4) 0.082(6) 0.023(4) -0.004(5) 0.003(4)
C40B 0.042(7) 0.037(5) 0.063(6) 0.019(4) 0.009(5) 0.018(5)
C41 0.093(4) 0.091(4) 0.041(2) 0.020(2) 0.009(2) 0.040(3)

loop_
_atom_type_symbol
_atom_type_description
_atom_type_scat_dispersion_real
_atom_type_scat_dispersion_imag
_atom_type_scat_source
C C 0.0033 0.0016 'International Tables Vol C Tables 4.2.6.8 and 6.1.1.4'
H H 0.0000 0.0000 'International Tables Vol C Tables 4.2.6.8 and 6.1.1.4'
N N 0.0061 0.0033 'International Tables Vol C Tables 4.2.6.8 and 6.1.1.4'
O O 0.0106 0.0060 'International Tables Vol C Tables 4.2.6.8 and 6.1.1.4'
F F 0.0171 0.0103 'International Tables Vol C Tables 4.2.6.8 and 6.1.1.4'
S S 0.1246 0.1234 'International Tables Vol C Tables 4.2.6.8 and 6.1.1.4'
La La -0.2871 2.4523 'International Tables Vol C Tables 4.2.6.8 and 6.1.1.4'

loop_
_geom_angle_atom_site_label_1
_geom_angle_atom_site_label_2
_geom_angle_atom_site_label_3
_geom_angle
_geom_angle_site_symmetry_1
_geom_angle_site_symmetry_3
O1 La1 N5 71.92(6) . .
O1 La1 N8 73.78(6) . .
N5 La1 N8 82.15(7) . .
O1 La1 N6 71.31(6) . .
N5 La1 N6 85.18(7) . .
N8 La1 N6 145.03(7) . .
O1 La1 N4 129.81(6) . .
N5 La1 N4 119.44(7) . .
N8 La1 N4 61.33(7) . .
N6 La1 N4 150.07(7) . .
O1 La1 N1 129.83(6) . .
N5 La1 N1 61.53(7) . .
N8 La1 N1 82.09(7) . .
N6 La1 N1 119.51(7) . .
N4 La1 N1 66.66(7) . .
O1 La1 N3 128.82(6) . .
N5 La1 N3 150.74(7) . .
N8 La1 N3 120.90(7) . .
N6 La1 N3 83.79(7) . .
N4 La1 N3 66.42(7) . .
N1 La1 N3 101.34(7) . .
O1 La1 N2 128.23(6) . .
N5 La1 N2 84.49(7) . .
N8 La1 N2 148.41(7) . .
N6 La1 N2 61.10(7) . .
N4 La1 N2 101.95(7) . .
N1 La1 N2 66.38(7) . .
N3 La1 N2 66.46(6) . .
O1 La1 N7 71.69(6) . .
N5 La1 N7 143.59(7) . .
N8 La1 N7 88.66(7) . .
N6 La1 N7 82.50(7) . .
N4 La1 N7 85.39(7) . .
N1 La1 N7 151.67(7) . .
N3 La1 N7 61.01(6) . .
N2 La1 N7 118.10(7) . .
O3 S1 O2 117.05(13) . .
O3 S1 O1 114.12(12) . .
O2 S1 O1 113.43(11) . .
O3 S1 C33 104.05(13) . .
O2 S1 C33 103.69(13) . .
O1 S1 C33 102.12(12) . .
S1 O1 La1 155.37(11) . .
C13 N3 C28 108.5(2) . .
C13 N3 C29 108.3(2) . .
C28 N3 C29 109.19(19) . .
C13 N3 La1 108.01(14) . .
C28 N3 La1 112.10(15) . .
C29 N3 La1 110.66(15) . .
C6 N5 C2 118.0(2) . .
C6 N5 La1 123.77(18) . .
C2 N5 La1 117.96(18) . .
C18 N7 C14 117.3(2) . .
C18 N7 La1 124.31(18) . .
C14 N7 La1 118.22(16) . .
C20 N8 C24 117.8(2) . .
C20 N8 La1 116.51(17) . .
C24 N8 La1 125.03(19) . .
C7 N2 C26 108.7(2) . .
C7 N2 C27 108.4(2) . .
C26 N2 C27 108.3(2) . .
C7 N2 La1 107.84(15) . .
C26 N2 La1 112.59(15) . .
C27 N2 La1 110.93(15) . .
C1 N1 C32 109.0(2) . .
C1 N1 C25 108.0(2) . .
C32 N1 C25 109.1(2) . .
C1 N1 La1 107.44(15) . .
C32 N1 La1 112.13(15) . .
C25 N1 La1 111.01(15) . .
C19 N4 C31 109.1(2) . .
C19 N4 C30 108.8(2) . .
C31 N4 C30 108.6(2) . .
C19 N4 La1 105.88(15) . .
C31 N4 La1 111.32(15) . .
C30 N4 La1 113.06(15) . .
C8 N6 C12 118.1(2) . .
C8 N6 La1 118.16(17) . .
C12 N6 La1 123.21(19) . .
O5 S2 O4 115.71(15) . .
O5 S2 O6 115.06(13) . .
O4 S2 O6 114.88(14) . .
O5 S2 C34 103.55(14) . .
O4 S2 C34 102.82(14) . .
O6 S2 C34 102.10(14) . .
N5 C2 C3 122.1(3) . .
N5 C2 C1 117.1(2) . .
C3 C2 C1 120.8(3) . .
N6 C8 C9 121.8(3) . .
N6 C8 C7 117.1(2) . .
C9 C8 C7 121.0(3) . .
N7 C14 C15 122.9(2) . .
N7 C14 C13 116.3(2) . .
C15 C14 C13 120.9(2) . .
C14 C15 C16 119.1(3) . .
C14 C15 H15 120.4 . .
C16 C15 H15 120.4 . .
N8 C20 C21 122.3(3) . .
N8 C20 C19 117.0(2) . .
C21 C20 C19 120.7(3) . .
N8 C24 C23 123.1(3) . .
N8 C24 H24 118.4 . .
C23 C24 H24 118.4 . .
N3 C13 C14 111.8(2) . .
N3 C13 H13A 109.3 . .
C14 C13 H13A 109.3 . .
N3 C13 H13B 109.3 . .
C14 C13 H13B 109.3 . .
H13A C13 H13B 107.9 . .
N3 C29 C30 112.1(2) . .
N3 C29 H29A 109.2 . .
C30 C29 H29A 109.2 . .
N3 C29 H29B 109.2 . .
C30 C29 H29B 109.2 . .
H29A C29 H29B 107.9 . .
N5 C6 C5 122.8(3) . .
N5 C6 H6 118.6 . .
C5 C6 H6 118.6 . .
N1 C32 C31 112.5(2) . .
N1 C32 H32A 109.1 . .
C31 C32 H32A 109.1 . .
N1 C32 H32B 109.1 . .
C31 C32 H32B 109.1 . .
H32A C32 H32B 107.8 . .
N4 C31 C32 112.2(2) . .
N4 C31 H31A 109.2 . .
C32 C31 H31A 109.2 . .
N4 C31 H31B 109.2 . .
C32 C31 H31B 109.2 . .
H31A C31 H31B 107.9 . .
N4 C30 C29 112.8(2) . .
N4 C30 H30A 109.0 . .
C29 C30 H30A 109.0 . .
N4 C30 H30B 109.0 . .
C29 C30 H30B 109.0 . .
H30A C30 H30B 107.8 . .
N1 C25 C26 112.4(2) . .
N1 C25 H25A 109.1 . .
C26 C25 H25A 109.1 . .
N1 C25 H25B 109.1 . .
C26 C25 H25B 109.1 . .
H25A C25 H25B 107.9 . .
N2 C26 C25 112.5(2) . .
N2 C26 H26A 109.1 . .
C25 C26 H26A 109.1 . .
N2 C26 H26B 109.1 . .
C25 C26 H26B 109.1 . .
H26A C26 H26B 107.8 . .
N7 C18 C17 123.0(3) . .
N7 C18 H18 118.5 . .
C17 C18 H18 118.5 . .
C10 C9 C8 119.3(3) . .
C10 C9 H9 120.4 . .
C8 C9 H9 120.4 . .
N3 C28 C27 112.3(2) . .
N3 C28 H28A 109.1 . .
C27 C28 H28A 109.1 . .
N3 C28 H28B 109.1 . .
C27 C28 H28B 109.1 . .
H28A C28 H28B 107.9 . .
N2 C27 C28 112.3(2) . .
N2 C27 H27A 109.2 . .
C28 C27 H27A 109.2 . .
N2 C27 H27B 109.2 . .
C28 C27 H27B 109.2 . .
H27A C27 H27B 107.9 . .
N1 C1 C2 111.2(2) . .
N1 C1 H1A 109.4 . .
C2 C1 H1A 109.4 . .
N1 C1 H1B 109.4 . .
C2 C1 H1B 109.4 . .
H1A C1 H1B 108.0 . .
N2 C7 C8 111.8(2) . .
N2 C7 H7A 109.3 . .
C8 C7 H7A 109.3 . .
N2 C7 H7B 109.3 . .
C8 C7 H7B 109.3 . .
H7A C7 H7B 107.9 . .
N4 C19 C20 111.7(2) . .
N4 C19 H19A 109.3 . .
C20 C19 H19A 109.3 . .
N4 C19 H19B 109.3 . .
C20 C19 H19B 109.3 . .
H19A C19 H19B 107.9 . .
C4 C3 C2 119.3(3) . .
C4 C3 H3 120.3 . .
C2 C3 H3 120.3 . .
C16 C17 C18 118.9(3) . .
C16 C17 H17 120.5 . .
C18 C17 H17 120.5 . .
C23 C22 C21 119.3(3) . .
C23 C22 H22 120.4 . .
C21 C22 H22 120.4 . .
C17 C16 C15 118.7(3) . .
C17 C16 H16 120.6 . .
C15 C16 H16 120.6 . .
C22 C21 C20 118.9(3) . .
C22 C21 H21 120.6 . .
C20 C21 H21 120.6 . .
C9 C10 C11 119.2(3) . .
C9 C10 H10 120.4 . .
C11 C10 H10 120.4 . .
F4 C34 F6 107.4(2) . .
F4 C34 F5 107.3(3) . .
F6 C34 F5 106.9(3) . .
F4 C34 S2 111.6(2) . .
F6 C34 S2 112.0(2) . .
F5 C34 S2 111.3(2) . .
C24 C23 C22 118.5(3) . .
C24 C23 H23 120.7 . .
C22 C23 H23 120.7 . .
F2 C33 F3 108.3(2) . .
F2 C33 F1 107.7(2) . .
F3 C33 F1 107.7(2) . .
F2 C33 S1 111.57(19) . .
F3 C33 S1 110.2(2) . .
F1 C33 S1 111.28(19) . .
N6 C12 C11 122.9(3) . .
N6 C12 H12 118.6 . .
C11 C12 H12 118.6 . .
C12 C11 C10 118.7(3) . .
C12 C11 H11 120.6 . .
C10 C11 H11 120.6 . .
C6 C5 C4 118.6(3) . .
C6 C5 H5 120.7 . .
C4 C5 H5 120.7 . .
O8 S3 O7 123.8(3) . .
O8 S3 O9 112.2(3) . .
O7 S3 O9 107.8(2) . .
O8 S3 C35 105.11(17) . .
O7 S3 C35 104.99(19) . .
O9 S3 C35 99.9(2) . .
F7 C35 F9 112.7(3) . .
F7 C35 F8 103.2(3) . .
F9 C35 F8 102.4(3) . .
F7 C35 S3 113.8(2) . .
F9 C35 S3 114.0(3) . .
F8 C35 S3 109.4(2) . .
C3 C4 C5 119.2(3) . .
C3 C4 H4 120.4 . .
C5 C4 H4 120.4 . .
N10 C38 C39 178.9(4) . .
N9 C36 C37 178.7(4) . .
C36 C37 H37A 109.5 . .
C36 C37 H37B 109.5 . .
H37A C37 H37B 109.5 . .
C36 C37 H37C 109.5 . .
H37A C37 H37C 109.5 . .
H37B C37 H37C 109.5 . .
C38 C39 H39A 109.5 . .
C38 C39 H39B 109.5 . .
H39A C39 H39B 109.5 . .
C38 C39 H39C 109.5 . .
H39A C39 H39C 109.5 . .
H39B C39 H39C 109.5 . .
C40B O10 C40B 121.0(10) 3 .
C40B O10 C40A 115.1(6) 3 .
C40B O10 C40A 32.6(4) . .
C40B O10 C40A 32.6(4) 3 3
C40B O10 C40A 115.1(6) . 3
C40A O10 C40A 129.8(9) . 3
C41 C40A O10 111.4(6) . .
C41 C40A H40A 109.4 . .
O10 C40A H40A 109.4 . .
C41 C40A H40B 109.4 . .
O10 C40A H40B 109.4 . .
H40A C40A H40B 108.0 . .
O10 C40B C41 109.5(6) . .
O10 C40B H40C 109.8 . .
C41 C40B H40C 109.8 . .
O10 C40B H40D 109.8 . .
C41 C40B H40D 109.8 . .
H40C C40B H40D 108.2 . .
C40A C41 C40B 31.0(5) . .
C40A C41 H41A 109.5 . .
C40B C41 H41A 118.8 . .
C40A C41 H41B 109.5 . .
C40B C41 H41B 124.9 . .
H41A C41 H41B 109.5 . .
C40A C41 H41C 109.5 . .
C40B C41 H41C 78.6 . .
H41A C41 H41C 109.5 . .
H41B C41 H41C 109.5 . .

loop_
_geom_bond_atom_site_label_1
_geom_bond_atom_site_label_2
_geom_bond_distance
_geom_bond_site_symmetry_2
La1 O1 2.5374(18) .
La1 N5 2.686(2) .
La1 N8 2.691(2) .
La1 N6 2.694(2) .
La1 N4 2.703(2) .
La1 N1 2.710(2) .
La1 N3 2.718(2) .
La1 N2 2.723(2) .
La1 N7 2.725(2) .
S1 O3 1.432(2) .
S1 O2 1.437(2) .
S1 O1 1.4673(18) .
S1 C33 1.824(3) .
N3 C13 1.476(3) .
N3 C28 1.490(3) .
N3 C29 1.496(3) .
N5 C6 1.346(4) .
N5 C2 1.347(3) .
N7 C18 1.348(3) .
N7 C14 1.348(3) .
N8 C20 1.343(4) .
N8 C24 1.349(3) .
N2 C7 1.480(3) .
N2 C26 1.490(3) .
N2 C27 1.491(3) .
N1 C1 1.483(3) .
N1 C32 1.490(3) .
N1 C25 1.496(3) .
N4 C19 1.484(3) .
N4 C31 1.487(3) .
N4 C30 1.490(3) .
N6 C8 1.347(4) .
N6 C12 1.348(4) .
S2 O5 1.438(2) .
S2 O4 1.440(2) .
S2 O6 1.440(2) .
S2 C34 1.822(3) .
F1 C33 1.334(3) .
F2 C33 1.331(3) .
F4 C34 1.331(3) .
F3 C33 1.333(3) .
C2 C3 1.379(4) .
C2 C1 1.507(4) .
C8 C9 1.390(4) .
C8 C7 1.502(4) .
F5 C34 1.333(3) .
C14 C15 1.378(4) .
C14 C13 1.508(4) .
C15 C16 1.385(4) .
C15 H15 0.9500 .
F6 C34 1.331(4) .
C20 C21 1.387(4) .
C20 C19 1.505(4) .
C24 C23 1.375(4) .
C24 H24 0.9500 .
C13 H13A 0.9900 .
C13 H13B 0.9900 .
C29 C30 1.503(4) .
C29 H29A 0.9900 .
C29 H29B 0.9900 .
C6 C5 1.379(4) .
C6 H6 0.9500 .
C32 C31 1.514(4) .
C32 H32A 0.9900 .
C32 H32B 0.9900 .
C31 H31A 0.9900 .
C31 H31B 0.9900 .
C30 H30A 0.9900 .
C30 H30B 0.9900 .
C25 C26 1.507(4) .
C25 H25A 0.9900 .
C25 H25B 0.9900 .
C26 H26A 0.9900 .
C26 H26B 0.9900 .
C18 C17 1.383(4) .
C18 H18 0.9500 .
C9 C10 1.376(5) .
C9 H9 0.9500 .
C28 C27 1.510(4) .
C28 H28A 0.9900 .
C28 H28B 0.9900 .
C27 H27A 0.9900 .
C27 H27B 0.9900 .
C1 H1A 0.9900 .
C1 H1B 0.9900 .
C7 H7A 0.9900 .
C7 H7B 0.9900 .
C19 H19A 0.9900 .
C19 H19B 0.9900 .
C3 C4 1.377(5) .
C3 H3 0.9500 .
C17 C16 1.380(4) .
C17 H17 0.9500 .
C22 C23 1.380(5) .
C22 C21 1.383(5) .
C22 H22 0.9500 .
C16 H16 0.9500 .
C21 H21 0.9500 .
C10 C11 1.379(5) .
C10 H10 0.9500 .
C23 H23 0.9500 .
C12 C11 1.379(4) .
C12 H12 0.9500 .
C11 H11 0.9500 .
C5 C4 1.381(5) .
C5 H5 0.9500 .
S3 O8 1.382(3) .
S3 O7 1.406(3) .
S3 O9 1.456(3) .
S3 C35 1.797(4) .
F7 C35 1.298(4) .
F8 C35 1.372(5) .
F9 C35 1.298(4) .
C4 H4 0.9500 .
N10 C38 1.139(5) .
N9 C36 1.135(5) .
C38 C39 1.452(5) .
C36 C37 1.446(5) .
C37 H37A 0.9800 .
C37 H37B 0.9800 .
C37 H37C 0.9800 .
C39 H39A 0.9800 .
C39 H39B 0.9800 .
C39 H39C 0.9800 .
O10 C40B 1.358(8) 3
O10 C40B 1.358(8) .
O10 C40A 1.464(9) .
O10 C40A 1.464(9) 3
C40A C41 1.406(9) .
C40A H40A 0.9900 .
C40A H40B 0.9900 .
C40B C41 1.542(11) .
C40B H40C 0.9900 .
C40B H40D 0.9900 .
C41 H41A 0.9800 .
C41 H41B 0.9800 .
C41 H41C 0.9800 .
